data_4063615
loop_
_publ_author_name
'Fang, Xiangdong'
'Li, Xiaofang'
'Hou, Zhaomin'
'Assoud, Jalil'
'Zhao, Rui'

_publ_section_title
;
 1,2-Azaborolyl-Ligated Half-Sandwich Complexes of Scandium(III) and
 Lutetium(III): Synthesis, Structures, and Syndiotactic Polymerization of
 Styrene
;
_journal_issue 2
_journal_name_full Organometallics
_journal_page_first 517
_journal_page_last 522
_journal_paper_doi 10.1021/om800734v
_journal_volume 28
_journal_year 2009
_chemical_formula_sum 'C26 H58 B N2 O Sc Si2'
_chemical_formula_weight 526.69
_chemical_name_systematic
; 
 ? 
;
_space_group_IT_number 2
_symmetry_cell_setting triclinic
_symmetry_space_group_name_Hall '-P 1'
_symmetry_space_group_name_H-M 'P -1'
_atom_sites_solution_hydrogens geom
_atom_sites_solution_primary direct
_atom_sites_solution_secondary difmap
_audit_creation_method SHELXL-97
_cell_angle_alpha 75.5220(10)
_cell_angle_beta 76.1870(10)
_cell_angle_gamma 66.6320(10)
_cell_formula_units_Z 2
_cell_length_a 10.4194(7)
_cell_length_b 12.5772(8)
_cell_length_c 14.1792(9)
_cell_measurement_temperature 173(2)
_cell_volume 1631.07(18)
_computing_structure_refinement 'SHELXL-97 (Sheldrick, 1997)'
_computing_structure_solution 'SHELXS-97 (Sheldrick, 1990)'
_diffrn_ambient_temperature 173(2)
_diffrn_measured_fraction_theta_full 0.962
_diffrn_measured_fraction_theta_max 0.962
_diffrn_radiation_monochromator graphite
_diffrn_radiation_source 'fine-focus sealed tube'
_diffrn_radiation_type MoK\a
_diffrn_radiation_wavelength 0.71073
_diffrn_reflns_av_R_equivalents 0.0363
_diffrn_reflns_av_sigmaI/netI 0.0588
_diffrn_reflns_limit_h_max 14
_diffrn_reflns_limit_h_min -14
_diffrn_reflns_limit_k_max 17
_diffrn_reflns_limit_k_min -15
_diffrn_reflns_limit_l_max 19
_diffrn_reflns_limit_l_min -16
_diffrn_reflns_number 18807
_diffrn_reflns_theta_full 30.02
_diffrn_reflns_theta_max 30.02
_diffrn_reflns_theta_min 2.82
_exptl_absorpt_coefficient_mu 0.318
_exptl_absorpt_correction_T_max 1
_exptl_absorpt_correction_T_min 0.781008
_exptl_absorpt_correction_type empirical
_exptl_absorpt_process_details 'SMART APEX2'
_exptl_crystal_colour Colorless
_exptl_crystal_density_diffrn 1.072
_exptl_crystal_density_method 'not measured'
_exptl_crystal_description Block
_exptl_crystal_F_000 580
_exptl_crystal_size_max 0.18
_exptl_crystal_size_mid 0.16
_exptl_crystal_size_min 0.06
_refine_diff_density_max 0.532
_refine_diff_density_min -0.479
_refine_diff_density_rms 0.068
_refine_ls_extinction_method none
_refine_ls_goodness_of_fit_ref 1.103
_refine_ls_hydrogen_treatment constr
_refine_ls_matrix_type full
_refine_ls_number_parameters 308
_refine_ls_number_reflns 9170
_refine_ls_number_restraints 150
_refine_ls_restrained_S_all 1.094
_refine_ls_R_factor_all 0.0730
_refine_ls_R_factor_gt 0.0555
_refine_ls_shift/su_max 0.000
_refine_ls_shift/su_mean 0.000
_refine_ls_structure_factor_coef Fsqd
_refine_ls_weighting_details 'calc w=1/[\s^2^(Fo^2^)+(0.0135P)^2^+1.6012P] where P=(Fo^2^+2Fc^2^)/3'
_refine_ls_weighting_scheme calc
_refine_ls_wR_factor_gt 0.0999
_refine_ls_wR_factor_ref 0.1072
_reflns_number_gt 7369
_reflns_number_total 9170
_reflns_threshold_expression >2sigma(I)
_cod_data_source_file om800734v_si_001.cif
_cod_data_source_block sc-0904_0m
_cod_depositor_comments
;
The following automatic conversions were performed:

'_symmetry_cell_setting' value 'Triclinic' changed to 'triclinic'
according to the built-in table from CIF Core dictionary named
'cif_core.dic' version 2.4.1 from 2010-06-29.

Automatic conversion script
Id: cif_fix_values 1715 2011-07-08 13:25:40Z adriana 
;
_cod_original_sg_symbol_H-M P-1
_cod_database_code 4063615

loop_
_symmetry_equiv_pos_as_xyz
'x, y, z'
'-x, -y, -z'

loop_
_atom_site_label
_atom_site_type_symbol
_atom_site_fract_x
_atom_site_fract_y
_atom_site_fract_z
_atom_site_U_iso_or_equiv
_atom_site_adp_type
_atom_site_occupancy
_atom_site_symmetry_multiplicity
_atom_site_calc_flag
_atom_site_refinement_flags
Sc1 Sc 0.30095(4) 0.74898(3) 0.21991(3) 0.01289(8) Uani 1 1 d .
Si1 Si 0.10463(6) 0.58211(6) 0.15678(4) 0.02002(13) Uani 1 1 d .
Si2 Si 0.07560(6) 1.05633(5) 0.16612(4) 0.01945(13) Uani 1 1 d .
N1 N 0.31299(16) 0.66717(14) 0.39562(11) 0.0132(3) Uani 1 1 d U
N2 N 0.44969(17) 0.79784(15) 0.42290(12) 0.0161(3) Uani 1 1 d U
B1 B 0.4294(2) 0.7183(2) 0.37534(16) 0.0143(4) Uani 1 1 d U
C1 C 0.52437(19) 0.66337(17) 0.28630(14) 0.0156(4) Uani 1 1 d U
H1A H 0.6140 0.6762 0.2518 0.019 Uiso 1 1 calc R
C2 C 0.48699(19) 0.56851(17) 0.27976(14) 0.0158(4) Uani 1 1 d U
C3 C 0.3626(2) 0.57229(17) 0.34177(14) 0.0155(4) Uani 1 1 d U
H3A H 0.3199 0.5105 0.3546 0.019 Uiso 1 1 calc R
C4 C 0.5632(2) 0.48245(19) 0.20950(15) 0.0215(4) Uani 1 1 d U
H4A H 0.6354 0.4139 0.2409 0.032 Uiso 1 1 calc R
H4B H 0.6086 0.5204 0.1494 0.032 Uiso 1 1 calc R
H4C H 0.4951 0.4571 0.1925 0.032 Uiso 1 1 calc R
C5 C 0.18888(19) 0.67237(18) 0.47714(14) 0.0156(4) Uani 1 1 d U
C6 C 0.0837(2) 0.79954(19) 0.47389(16) 0.0223(4) Uani 1 1 d U
H6A H 0.1314 0.8496 0.4812 0.033 Uiso 1 1 calc R
H6B H 0.0042 0.8023 0.5278 0.033 Uiso 1 1 calc R
H6C H 0.0484 0.8279 0.4106 0.033 Uiso 1 1 calc R
C7 C 0.2445(2) 0.61551(19) 0.57581(15) 0.0203(4) Uani 1 1 d U
H7A H 0.2996 0.6576 0.5868 0.030 Uiso 1 1 calc R
H7B H 0.3049 0.5330 0.5740 0.030 Uiso 1 1 calc R
H7C H 0.1644 0.6196 0.6295 0.030 Uiso 1 1 calc R
C8 C 0.1035(2) 0.6021(2) 0.46534(15) 0.0216(4) Uani 1 1 d U
H8A H 0.0653 0.6354 0.4032 0.032 Uiso 1 1 calc R
H8B H 0.0254 0.6063 0.5206 0.032 Uiso 1 1 calc R
H8C H 0.1655 0.5198 0.4647 0.032 Uiso 1 1 calc R
C9 C 0.5752(2) 0.83388(19) 0.38656(15) 0.0186(4) Uani 1 1 d U
H9A H 0.5661 0.8889 0.4300 0.022 Uiso 1 1 calc R
C10 C 0.3632(2) 0.84651(18) 0.51118(15) 0.0191(4) Uani 1 1 d U
H10A H 0.2841 0.8155 0.5316 0.023 Uiso 1 1 calc R
C11 C 0.7154(2) 0.7318(2) 0.40051(17) 0.0252(5) Uani 1 1 d U
H11A H 0.7089 0.6895 0.4686 0.038 Uiso 1 1 calc R
H11B H 0.7921 0.7626 0.3868 0.038 Uiso 1 1 calc R
H11C H 0.7348 0.6780 0.3551 0.038 Uiso 1 1 calc R
C12 C 0.5774(2) 0.9047(2) 0.28212(16) 0.0236(4) Uani 1 1 d U
H12A H 0.4859 0.9690 0.2770 0.035 Uiso 1 1 calc R
H12B H 0.5949 0.8533 0.2350 0.035 Uiso 1 1 calc R
H12C H 0.6527 0.9373 0.2672 0.035 Uiso 1 1 calc R
C13 C 0.2947(2) 0.9808(2) 0.49013(17) 0.0262(5) Uani 1 1 d U
H13A H 0.2434 1.0048 0.4342 0.039 Uiso 1 1 calc R
H13B H 0.3683 1.0153 0.4743 0.039 Uiso 1 1 calc R
H13C H 0.2285 1.0083 0.5485 0.039 Uiso 1 1 calc R
C14 C 0.4445(2) 0.8048(2) 0.59867(16) 0.0265(5) Uani 1 1 d U
H14A H 0.4867 0.7188 0.6106 0.040 Uiso 1 1 calc R
H14B H 0.3792 0.8314 0.6576 0.040 Uiso 1 1 calc R
H14C H 0.5195 0.8378 0.5836 0.040 Uiso 1 1 calc R
C15 C 0.1285(2) 0.70866(18) 0.18359(15) 0.0176(4) Uani 1 1 d .
H15A H 0.0505 0.7324 0.2386 0.021 Uiso 1 1 calc R
H15B H 0.0990 0.7702 0.1258 0.021 Uiso 1 1 calc R
C16 C 0.2177(2) 0.94119(18) 0.22918(15) 0.0186(4) Uani 1 1 d .
H16A H 0.1872 0.9457 0.3002 0.022 Uiso 1 1 calc R
H16B H 0.3006 0.9663 0.2080 0.022 Uiso 1 1 calc R
C17 C 0.1397(4) 0.4522(3) 0.2591(2) 0.0474(8) Uani 1 1 d .
H17A H 0.2346 0.4308 0.2744 0.071 Uiso 1 1 calc R
H17B H 0.1336 0.3857 0.2386 0.071 Uiso 1 1 calc R
H17C H 0.0692 0.4721 0.3177 0.071 Uiso 1 1 calc R
C18 C -0.0783(3) 0.6169(3) 0.1324(2) 0.0438(7) Uani 1 1 d .
H18A H -0.1478 0.6449 0.1893 0.066 Uiso 1 1 calc R
H18B H -0.0859 0.5458 0.1215 0.066 Uiso 1 1 calc R
H18C H -0.0968 0.6780 0.0737 0.066 Uiso 1 1 calc R
C19 C 0.2256(2) 0.5297(2) 0.04307(17) 0.0271(5) Uani 1 1 d .
H19A H 0.3241 0.5092 0.0508 0.041 Uiso 1 1 calc R
H19B H 0.2031 0.5923 -0.0143 0.041 Uiso 1 1 calc R
H19C H 0.2129 0.4603 0.0333 0.041 Uiso 1 1 calc R
C20 C 0.0387(3) 1.2085(2) 0.1871(2) 0.0414(7) Uani 1 1 d .
H20A H 0.0125 1.2107 0.2579 0.062 Uiso 1 1 calc R
H20B H -0.0392 1.2653 0.1528 0.062 Uiso 1 1 calc R
H20C H 0.1237 1.2288 0.1615 0.062 Uiso 1 1 calc R
C21 C -0.0964(2) 1.0310(2) 0.20898(19) 0.0350(6) Uani 1 1 d .
H21A H -0.1228 1.0290 0.2804 0.053 Uiso 1 1 calc R
H21B H -0.0859 0.9560 0.1937 0.053 Uiso 1 1 calc R
H21C H -0.1703 1.0950 0.1753 0.053 Uiso 1 1 calc R
C22 C 0.1247(2) 1.0600(2) 0.02936(16) 0.0275(5) Uani 1 1 d .
H22A H 0.1452 0.9821 0.0150 0.041 Uiso 1 1 calc R
H22B H 0.2087 1.0819 0.0052 0.041 Uiso 1 1 calc R
H22C H 0.0459 1.1179 -0.0035 0.041 Uiso 1 1 calc R
O1 O 0.41834(14) 0.76296(13) 0.06998(10) 0.0186(3) Uani 1 1 d U
C23 C 0.5307(2) 0.8121(2) 0.04114(16) 0.0293(5) Uani 1 1 d U
H23A H 0.6227 0.7509 0.0551 0.035 Uiso 1 1 d R
H23B H 0.5090 0.8769 0.0771 0.035 Uiso 1 1 d R
C24A C 0.5174(7) 0.8724(6) -0.0650(3) 0.0209(12) Uani 0.58(2) 1 d PU
H24A H 0.4599 0.9574 -0.0771 0.025 Uiso 1 1 d R
H24B H 0.6160 0.8613 -0.0976 0.025 Uiso 1 1 d R
C24B C 0.5723(17) 0.8183(18) -0.0659(5) 0.040(4) Uani 0.42(2) 1 d PU
C25 C 0.4786(3) 0.7920(3) -0.10401(18) 0.0406(7) Uani 1 1 d U
H25A H 0.5564 0.7282 -0.1347 0.049 Uiso 1 1 d R
H25B H 0.4197 0.8447 -0.1546 0.049 Uiso 1 1 d R
C26 C 0.3906(2) 0.7413(2) -0.01844(15) 0.0227(4) Uani 1 1 d U
H26A H 0.2888 0.7804 -0.0242 0.027 Uiso 1 1 calc R
H26B H 0.4181 0.6559 -0.0162 0.027 Uiso 1 1 calc R

loop_
_atom_site_aniso_label
_atom_site_aniso_U_11
_atom_site_aniso_U_22
_atom_site_aniso_U_33
_atom_site_aniso_U_23
_atom_site_aniso_U_13
_atom_site_aniso_U_12
Sc1 0.01354(15) 0.01431(18) 0.01151(17) -0.00023(13) -0.00356(12) -0.00599(13)
Si1 0.0227(3) 0.0275(3) 0.0168(3) -0.0060(2) -0.0011(2) -0.0160(2)
Si2 0.0211(3) 0.0167(3) 0.0189(3) -0.0030(2) -0.0074(2) -0.0027(2)
N1 0.0142(7) 0.0130(8) 0.0119(7) -0.0022(6) -0.0017(6) -0.0045(6)
N2 0.0166(7) 0.0185(9) 0.0153(8) -0.0031(7) -0.0032(6) -0.0080(6)
B1 0.0139(9) 0.0149(10) 0.0143(10) -0.0015(8) -0.0043(7) -0.0048(8)
C1 0.0137(8) 0.0192(10) 0.0146(9) -0.0023(8) -0.0031(7) -0.0066(7)
C2 0.0165(8) 0.0162(10) 0.0129(9) -0.0019(7) -0.0055(7) -0.0025(7)
C3 0.0184(8) 0.0120(9) 0.0170(9) -0.0014(7) -0.0049(7) -0.0059(7)
C4 0.0255(10) 0.0186(10) 0.0174(10) -0.0054(8) -0.0030(8) -0.0037(8)
C5 0.0155(8) 0.0190(10) 0.0118(9) -0.0012(7) -0.0007(7) -0.0074(7)
C6 0.0183(9) 0.0254(11) 0.0186(10) -0.0024(9) -0.0017(8) -0.0047(8)
C7 0.0228(9) 0.0233(11) 0.0145(9) 0.0012(8) -0.0036(7) -0.0102(8)
C8 0.0195(9) 0.0296(12) 0.0186(10) 0.0001(9) -0.0028(8) -0.0145(9)
C9 0.0193(9) 0.0208(10) 0.0204(10) -0.0018(8) -0.0066(7) -0.0111(8)
C10 0.0229(9) 0.0200(10) 0.0160(9) -0.0053(8) -0.0047(7) -0.0071(8)
C11 0.0216(10) 0.0307(12) 0.0273(12) -0.0012(10) -0.0103(8) -0.0121(9)
C12 0.0263(10) 0.0267(12) 0.0227(11) 0.0025(9) -0.0064(8) -0.0173(9)
C13 0.0300(11) 0.0224(11) 0.0270(12) -0.0093(9) -0.0064(9) -0.0061(9)
C14 0.0364(12) 0.0305(13) 0.0170(10) -0.0046(9) -0.0073(9) -0.0144(10)
C15 0.0177(8) 0.0214(10) 0.0152(9) -0.0035(8) -0.0030(7) -0.0082(8)
C16 0.0216(9) 0.0181(10) 0.0177(10) -0.0008(8) -0.0078(7) -0.0074(8)
C17 0.095(2) 0.0448(17) 0.0270(14) 0.0033(12) -0.0154(15) -0.0531(18)
C18 0.0265(12) 0.063(2) 0.0588(19) -0.0337(16) 0.0004(12) -0.0242(13)
C19 0.0292(11) 0.0278(12) 0.0275(12) -0.0117(10) 0.0023(9) -0.0132(9)
C20 0.0507(16) 0.0222(13) 0.0472(17) -0.0101(12) -0.0196(13) 0.0004(11)
C21 0.0217(10) 0.0422(15) 0.0320(13) -0.0054(12) -0.0027(9) -0.0035(10)
C22 0.0304(11) 0.0286(13) 0.0235(11) 0.0003(10) -0.0114(9) -0.0094(10)
O1 0.0211(7) 0.0254(8) 0.0128(7) -0.0003(6) -0.0020(5) -0.0143(6)
C23 0.0330(12) 0.0485(16) 0.0178(11) -0.0021(10) -0.0010(9) -0.0303(11)
C24A 0.025(2) 0.013(3) 0.0190(19) 0.0014(17) -0.0004(16) -0.004(2)
C24B 0.051(7) 0.066(10) 0.022(3) 0.002(4) 0.001(3) -0.051(7)
C25 0.0538(16) 0.068(2) 0.0167(11) -0.0010(12) -0.0019(11) -0.0453(16)
C26 0.0279(10) 0.0310(12) 0.0139(9) -0.0040(9) -0.0015(8) -0.0164(9)

loop_
_atom_type_symbol
_atom_type_description
_atom_type_scat_dispersion_real
_atom_type_scat_dispersion_imag
_atom_type_scat_source
C C 0.0033 0.0016 'International Tables Vol C Tables 4.2.6.8 and 6.1.1.4'
H H 0.0000 0.0000 'International Tables Vol C Tables 4.2.6.8 and 6.1.1.4'
B B 0.0013 0.0007 'International Tables Vol C Tables 4.2.6.8 and 6.1.1.4'
N N 0.0061 0.0033 'International Tables Vol C Tables 4.2.6.8 and 6.1.1.4'
O O 0.0106 0.0060 'International Tables Vol C Tables 4.2.6.8 and 6.1.1.4'
Si Si 0.0817 0.0704 'International Tables Vol C Tables 4.2.6.8 and 6.1.1.4'
Sc Sc 0.2519 0.3716 'International Tables Vol C Tables 4.2.6.8 and 6.1.1.4'

loop_
_geom_angle_atom_site_label_1
_geom_angle_atom_site_label_2
_geom_angle_atom_site_label_3
_geom_angle
O1 Sc1 C15 96.48(6)
O1 Sc1 C16 97.04(7)
C15 Sc1 C16 108.00(7)
O1 Sc1 C3 123.02(6)
C15 Sc1 C3 92.29(7)
C16 Sc1 C3 132.87(7)
O1 Sc1 C2 93.12(6)
C15 Sc1 C2 110.92(7)
C16 Sc1 C2 138.23(7)
C3 Sc1 C2 32.83(6)
O1 Sc1 C1 89.96(6)
C15 Sc1 C1 144.64(7)
C16 Sc1 C1 105.62(7)
C3 Sc1 C1 56.01(7)
C2 Sc1 C1 33.80(6)
O1 Sc1 N1 146.64(5)
C15 Sc1 N1 106.25(7)
C16 Sc1 N1 98.69(6)
C3 Sc1 N1 34.19(6)
C2 Sc1 N1 56.26(6)
C1 Sc1 N1 57.49(6)
O1 Sc1 B1 119.70(6)
C15 Sc1 B1 140.09(7)
C16 Sc1 B1 85.15(7)
C3 Sc1 B1 55.08(7)
C2 Sc1 B1 55.04(6)
C1 Sc1 B1 34.01(6)
N1 Sc1 B1 33.84(6)
C15 Si1 C17 112.99(10)
C15 Si1 C18 113.12(11)
C17 Si1 C18 106.60(14)
C15 Si1 C19 112.10(10)
C17 Si1 C19 106.51(13)
C18 Si1 C19 104.92(11)
C16 Si2 C21 111.56(11)
C16 Si2 C22 109.90(10)
C21 Si2 C22 108.93(11)
C16 Si2 C20 113.65(11)
C21 Si2 C20 105.89(13)
C22 Si2 C20 106.67(12)
C3 N1 C5 117.10(15)
C3 N1 B1 107.46(15)
C5 N1 B1 132.51(15)
C3 N1 Sc1 71.08(10)
C5 N1 Sc1 126.24(11)
B1 N1 Sc1 82.31(10)
B1 N2 C10 127.69(16)
B1 N2 C9 120.02(16)
C10 N2 C9 112.19(16)
N2 B1 N1 131.59(17)
N2 B1 C1 127.23(18)
N1 B1 C1 101.17(16)
N2 B1 Sc1 133.56(14)
N1 B1 Sc1 63.85(9)
C1 B1 Sc1 63.58(10)
C2 C1 B1 108.23(17)
C2 C1 Sc1 72.67(10)
B1 C1 Sc1 82.41(11)
C3 C2 C1 109.63(17)
C3 C2 C4 124.10(19)
C1 C2 C4 126.07(18)
C3 C2 Sc1 72.37(11)
C1 C2 Sc1 73.52(11)
C4 C2 Sc1 116.43(13)
C2 C3 N1 110.93(17)
C2 C3 Sc1 74.80(12)
N1 C3 Sc1 74.73(10)
N1 C5 C6 110.04(16)
N1 C5 C7 108.82(15)
C6 C5 C7 114.25(16)
N1 C5 C8 112.23(15)
C6 C5 C8 105.09(16)
C7 C5 C8 106.39(16)
N2 C9 C12 113.74(16)
N2 C9 C11 113.06(17)
C12 C9 C11 112.55(18)
N2 C10 C13 112.47(17)
N2 C10 C14 112.79(17)
C13 C10 C14 111.27(17)
Si1 C15 Sc1 138.04(11)
Si2 C16 Sc1 125.46(10)
C26 O1 C23 108.55(15)
C26 O1 Sc1 128.29(12)
C23 O1 Sc1 122.74(12)
O1 C23 C24B 106.5(3)
O1 C23 C24A 103.6(2)
C24B C23 C24A 26.8(6)
C24B C24A C25 69.1(8)
C24B C24A C23 72.5(8)
C25 C24A C23 102.7(3)
C24A C24B C25 83.2(11)
C24A C24B C23 80.6(11)
C25 C24B C23 109.9(5)
C24B C25 C24A 27.7(7)
C24B C25 C26 107.7(3)
C24A C25 C26 105.6(3)
O1 C26 C25 105.89(17)

loop_
_geom_bond_atom_site_label_1
_geom_bond_atom_site_label_2
_geom_bond_distance
Sc1 O1 2.1883(14)
Sc1 C15 2.2465(19)
Sc1 C16 2.248(2)
Sc1 C3 2.411(2)
Sc1 C2 2.4416(19)
Sc1 C1 2.4527(18)
Sc1 N1 2.4590(16)
Sc1 B1 2.715(2)
Si1 C15 1.844(2)
Si1 C17 1.871(3)
Si1 C18 1.877(2)
Si1 C19 1.877(2)
Si2 C16 1.836(2)
Si2 C21 1.875(2)
Si2 C22 1.877(2)
Si2 C20 1.883(3)
N1 C3 1.432(2)
N1 C5 1.506(2)
N1 B1 1.525(3)
N2 B1 1.440(3)
N2 C10 1.470(2)
N2 C9 1.488(2)
B1 C1 1.532(3)
C1 C2 1.423(3)
C2 C3 1.372(3)
C2 C4 1.508(3)
C5 C6 1.536(3)
C5 C7 1.537(3)
C5 C8 1.539(3)
C9 C12 1.526(3)
C9 C11 1.531(3)
C10 C13 1.532(3)
C10 C14 1.535(3)
O1 C26 1.461(2)
O1 C23 1.463(2)
C23 C24B 1.467(8)
C23 C24A 1.518(5)
C24A C24B 0.695(16)
C24A C25 1.484(6)
C24B C25 1.397(7)
C25 C26 1.505(3)
